data_4514552
loop_
_publ_author_name
'Kim, Hyunuk'
'Sohail, Muhammad'
'Yim, Kanghoon'
'Park, Young Cheol'
'Chun, Dong Hyuk'
'Kim, Hak Joo'
'Han, Seong Ok'
'Moon, Jong-Ho'

_publ_section_title
;
 Effective CO<sub>2</sub> and CO Separation Using [M<sub>2</sub>(DOBDC)]
 (M = Mg, Co, Ni) with Unsaturated Metal Sites and Excavation of Their
 Adsorption Sites.
;
_journal_issue 7
_journal_name_full 'ACS applied materials &amp; interfaces'
_journal_page_first 7014
_journal_page_last 7021
_journal_paper_doi 10.1021/acsami.8b20450
_journal_volume 11
_journal_year 2019
_chemical_formula_sum 'C6 H9 Mg O5'
_chemical_formula_weight 185.44
_space_group_crystal_system trigonal
_space_group_IT_number 148
_space_group_name_Hall '-R 3'
_space_group_name_H-M_alt 'R -3 :H'
_symmetry_space_group_name_Hall '-R 3'
_symmetry_space_group_name_H-M 'R -3 :H'
_atom_sites_solution_hydrogens mixed
_audit_creation_method SHELXL-2018/3
_cell_angle_alpha 90
_cell_angle_beta 90
_cell_angle_gamma 120
_cell_formula_units_Z 18
_cell_length_a 26.023(4)
_cell_length_b 26.023(4)
_cell_length_c 6.6525(13)
_cell_measurement_reflns_used 180148
_cell_measurement_temperature 100(2)
_cell_measurement_theta_max 50.00
_cell_measurement_theta_min 0.63
_cell_volume 3901.5(11)
_computing_cell_refinement 'HKL3000sm (Otwinowski & Minor, 1997)'
_computing_data_collection 'PAL BL2D-SMDC Program (Shin et. al, 2016)'
_computing_data_reduction 'HKL3000sm (Otwinowski & Minor, 1997)'
_computing_molecular_graphics 'DIAMOND 4 (Putz & Brandenburg, 2014)'
_computing_publication_material 'enCifer 1.5.1'
_computing_structure_refinement 'SHELXL-2018/3 (Sheldrick, 2018)'
_computing_structure_solution 'SHELXS-97 (Sheldrick, 1990)'
_diffrn_ambient_temperature 100(2)
_diffrn_measured_fraction_theta_full 0.932
_diffrn_measured_fraction_theta_max 0.931
_diffrn_measurement_device_type 'ADSC Q210 CCD area detector'
_diffrn_measurement_method 'omega scan'
_diffrn_radiation_type synchrotron
_diffrn_radiation_wavelength 0.700
_diffrn_reflns_av_unetI/netI 0.0402
_diffrn_reflns_Laue_measured_fraction_full 0.932
_diffrn_reflns_Laue_measured_fraction_max 0.931
_diffrn_reflns_limit_h_max 34
_diffrn_reflns_limit_h_min -36
_diffrn_reflns_limit_k_max 36
_diffrn_reflns_limit_k_min -36
_diffrn_reflns_limit_l_max 8
_diffrn_reflns_limit_l_min -6
_diffrn_reflns_number 2381
_diffrn_reflns_point_group_measured_fraction_full 0.932
_diffrn_reflns_point_group_measured_fraction_max 0.931
_diffrn_reflns_theta_full 24.835
_diffrn_reflns_theta_max 29.577
_diffrn_reflns_theta_min 3.084
_diffrn_source 'PLSII 2D bending magnet'
_exptl_absorpt_coefficient_mu 0.176
_exptl_absorpt_correction_T_max 4.315
_exptl_absorpt_correction_T_min 0.220
_exptl_absorpt_correction_type empirical
_exptl_absorpt_process_details 'HKL3000sm Scalepack (Otwinowski & Minor, 1997)'
_exptl_crystal_colour yellow
_exptl_crystal_density_diffrn 1.421
_exptl_crystal_description 'hexagonal column'
_exptl_crystal_F_000 1746
_exptl_crystal_size_max 0.250
_exptl_crystal_size_mid 0.100
_exptl_crystal_size_min 0.020
_refine_diff_density_max 0.724
_refine_diff_density_min -0.909
_refine_diff_density_rms 0.090
_refine_ls_extinction_coef 0.082(9)
_refine_ls_extinction_expression Fc^*^=kFc[1+0.001xFc^2^\l^3^/sin(2\q)]^-1/4^
_refine_ls_extinction_method 'SHELXL-2018/3 (Sheldrick 2018)'
_refine_ls_goodness_of_fit_ref 1.103
_refine_ls_hydrogen_treatment mixed
_refine_ls_matrix_type full
_refine_ls_number_parameters 119
_refine_ls_number_reflns 2381
_refine_ls_number_restraints 0
_refine_ls_restrained_S_all 1.103
_refine_ls_R_factor_all 0.0617
_refine_ls_R_factor_gt 0.0598
_refine_ls_shift/su_max 0.001
_refine_ls_shift/su_mean 0.000
_refine_ls_structure_factor_coef Fsqd
_refine_ls_weighting_details 'w=1/[\s^2^(Fo^2^)+(0.1220P)^2^+0.6895P] where P=(Fo^2^+2Fc^2^)/3'
_refine_ls_weighting_scheme calc
_refine_ls_wR_factor_gt 0.1639
_refine_ls_wR_factor_ref 0.1654
_reflns_Friedel_coverage 0.000
_reflns_number_gt 2303
_reflns_number_total 2381
_reflns_threshold_expression 'I > 2\s(I)'
_cod_data_source_file am8b20450_si_005.cif
_cod_data_source_block r-3
_cod_original_cell_volume 3901.5(13)
_cod_database_code 4514552
_shelx_shelxl_version_number 2018/3
_shelx_space_group_comment
;
The symmetry employed for this shelxl refinement is uniquely defined
by the following loop, which should always be used as a source of
symmetry information in preference to the above space-group names.
They are only intended as comments.
;
_shelx_estimated_absorpt_t_min 0.957
_shelx_estimated_absorpt_t_max 0.996

loop_
_space_group_symop_operation_xyz
'x, y, z'
'-y, x-y, z'
'-x+y, -x, z'
'x+2/3, y+1/3, z+1/3'
'-y+2/3, x-y+1/3, z+1/3'
'-x+y+2/3, -x+1/3, z+1/3'
'x+1/3, y+2/3, z+2/3'
'-y+1/3, x-y+2/3, z+2/3'
'-x+y+1/3, -x+2/3, z+2/3'
'-x, -y, -z'
'y, -x+y, -z'
'x-y, x, -z'
'-x+2/3, -y+1/3, -z+1/3'
'y+2/3, -x+y+1/3, -z+1/3'
'x-y+2/3, x+1/3, -z+1/3'
'-x+1/3, -y+2/3, -z+2/3'
'y+1/3, -x+y+2/3, -z+2/3'
'x-y+1/3, x+2/3, -z+2/3'

loop_
_atom_site_label
_atom_site_type_symbol
_atom_site_fract_x
_atom_site_fract_y
_atom_site_fract_z
_atom_site_U_iso_or_equiv
_atom_site_adp_type
_atom_site_occupancy
_atom_site_site_symmetry_order
_atom_site_calc_flag
_atom_site_refinement_flags_posn
_atom_site_refinement_flags_adp
Mg1 Mg 0.29743(2) 0.28049(2) 0.32263(7) 0.0218(2) Uani 1 1 d . .
O1 O 0.36934(4) 0.36281(4) 0.19897(14) 0.0226(3) Uani 1 1 d . .
O2 O 0.43867(4) 0.40311(4) 0.43429(14) 0.0236(3) Uani 1 1 d . .
O3 O 0.39162(4) 0.41842(4) -0.17156(13) 0.0219(3) Uani 1 1 d . .
C1 C 0.41997(5) 0.40319(5) 0.25928(19) 0.0219(3) Uani 1 1 d . .
C2 C 0.45893(5) 0.45241(5) 0.11952(19) 0.0224(3) Uani 1 1 d . .
C3 C 0.51434(5) 0.49507(5) 0.19463(18) 0.0229(3) Uani 1 1 d . .
H3 H 0.523768 0.491279 0.329779 0.027 Uiso 1 1 calc R U
C4 C 0.44352(5) 0.45714(5) -0.08180(18) 0.0220(3) Uani 1 1 d . .
O1M O 0.22600(4) 0.21144(4) 0.47317(15) 0.0276(3) Uani 1 1 d . .
C1M C 0.20415(7) 0.14898(6) 0.4538(2) 0.0332(3) Uani 1 1 d . .
H1M1 H 0.220397 0.141510 0.331507 0.050 Uiso 1 1 calc R U
H1M2 H 0.160741 0.127844 0.445654 0.050 Uiso 1 1 calc R U
H1M3 H 0.216400 0.134902 0.571009 0.050 Uiso 1 1 calc R U
O2M O 0.44250(5) 0.29716(5) 0.17647(16) 0.0310(3) Uani 1 1 d . .
H2M H 0.415534 0.291980 0.257364 0.046 Uiso 1 1 calc R U
C2M C 0.49439(8) 0.31052(9) 0.2844(3) 0.0432(4) Uani 1 1 d . .
H2M1 H 0.511153 0.350120 0.344074 0.065 Uiso 1 1 calc R U
H2M2 H 0.523456 0.309625 0.192955 0.065 Uiso 1 1 calc R U
H2M3 H 0.484596 0.281090 0.391123 0.065 Uiso 1 1 calc R U
H1 H 0.2132(12) 0.2205(11) 0.581(3) 0.050(6) Uiso 1 1 d . .

loop_
_atom_site_aniso_label
_atom_site_aniso_U_11
_atom_site_aniso_U_22
_atom_site_aniso_U_33
_atom_site_aniso_U_23
_atom_site_aniso_U_13
_atom_site_aniso_U_12
Mg1 0.0218(3) 0.0215(3) 0.0224(3) -0.00061(13) -0.00021(13) 0.01112(18)
O1 0.0204(4) 0.0214(4) 0.0241(5) 0.0011(3) -0.0006(3) 0.0092(3)
O2 0.0226(4) 0.0241(4) 0.0219(5) 0.0015(3) -0.0007(3) 0.0099(3)
O3 0.0210(4) 0.0203(4) 0.0222(5) -0.0005(3) -0.0008(3) 0.0087(3)
C1 0.0215(5) 0.0215(5) 0.0232(6) 0.0005(4) 0.0005(4) 0.0112(4)
C2 0.0213(5) 0.0208(5) 0.0235(6) 0.0009(4) 0.0008(4) 0.0094(4)
C3 0.0225(5) 0.0225(5) 0.0230(6) 0.0004(4) 0.0001(4) 0.0108(4)
C4 0.0212(5) 0.0209(5) 0.0232(6) -0.0004(4) -0.0007(4) 0.0099(4)
O1M 0.0279(5) 0.0238(5) 0.0286(5) 0.0008(3) 0.0031(3) 0.0111(4)
C1M 0.0323(7) 0.0255(6) 0.0368(8) 0.0001(5) 0.0000(5) 0.0106(5)
O2M 0.0289(5) 0.0361(6) 0.0297(6) 0.0035(4) 0.0031(3) 0.0175(4)
C2M 0.0340(8) 0.0596(10) 0.0399(9) 0.0026(7) -0.0006(6) 0.0264(7)

loop_
_atom_type_symbol
_atom_type_description
_atom_type_scat_dispersion_real
_atom_type_scat_dispersion_imag
_atom_type_scat_source
C C -0.0020 0.0016 'International Tables Vol C Tables 4.2.6.8 and 6.1.1.4'
H H 0.0000 0.0000 'International Tables Vol C Tables 4.2.6.8 and 6.1.1.4'
O O -0.0041 0.0059 'International Tables Vol C Tables 4.2.6.8 and 6.1.1.4'
Mg Mg 0.0432 0.0356 'International Tables Vol C Tables 4.2.6.8 and 6.1.1.4'

loop_
_geom_angle_atom_site_label_1
_geom_angle_atom_site_label_2
_geom_angle_atom_site_label_3
_geom_angle
_geom_angle_site_symmetry_1
_geom_angle_site_symmetry_3
O2 Mg1 O1 174.48(4) 9_554 5
O2 Mg1 O3 93.33(4) 9_554 5
O1 Mg1 O3 86.20(4) 5 5
O2 Mg1 O3 95.10(4) 9_554 9
O1 Mg1 O3 84.41(4) 5 9
O3 Mg1 O3 166.58(4) 5 9
O2 Mg1 O1M 94.11(4) 9_554 .
O1 Mg1 O1M 91.41(4) 5 .
O3 Mg1 O1M 95.84(4) 5 .
O3 Mg1 O1M 93.95(4) 9 .
O2 Mg1 O1 95.59(4) 9_554 .
O1 Mg1 O1 78.900(19) 5 .
O3 Mg1 O1 81.24(4) 5 .
O3 Mg1 O1 87.56(4) 9 .
O1M Mg1 O1 170.01(4) . .
O2 Mg1 Mg1 132.51(4) 9_554 5
O1 Mg1 Mg1 45.40(3) 5 5
O3 Mg1 Mg1 126.85(3) 5 5
O3 Mg1 Mg1 41.14(3) 9 5
O1M Mg1 Mg1 104.28(3) . 5
O1 Mg1 Mg1 70.61(3) . 5
O2 Mg1 Mg1 85.84(3) 9_554 9_554
O1 Mg1 Mg1 90.16(4) 5 9_554
O3 Mg1 Mg1 41.88(3) 5 9_554
O3 Mg1 Mg1 128.49(3) 9 9_554
O1M Mg1 Mg1 137.46(4) . 9_554
O1 Mg1 Mg1 41.39(2) . 9_554
Mg1 Mg1 Mg1 106.764(18) 5 9_554
C1 O1 Mg1 128.00(8) . 9_554
C1 O1 Mg1 135.91(8) . .
Mg1 O1 Mg1 93.21(4) 9_554 .
C1 O2 Mg1 123.11(8) . 5
C4 O3 Mg1 121.72(8) . 9_554
C4 O3 Mg1 120.03(7) . 5_554
Mg1 O3 Mg1 96.98(4) 9_554 5_554
O2 C1 O1 122.05(11) . .
O2 C1 C2 118.57(11) . .
O1 C1 C2 119.38(11) . .
C3 C2 C4 119.42(11) . .
C3 C2 C1 116.48(11) . .
C4 C2 C1 124.09(11) . .
C4 C3 C2 123.60(11) 10_665 .
O3 C4 C3 118.20(11) . 10_665
O3 C4 C2 124.80(10) . .
C3 C4 C2 116.99(11) 10_665 .
C1M O1M Mg1 127.65(9) . .

loop_
_geom_bond_atom_site_label_1
_geom_bond_atom_site_label_2
_geom_bond_distance
_geom_bond_site_symmetry_2
Mg1 O2 2.0133(10) 9_554
Mg1 O1 2.0254(10) 5
Mg1 O3 2.0274(10) 5
Mg1 O3 2.0569(9) 9
Mg1 O1M 2.0848(11) .
Mg1 O1 2.1815(10) .
Mg1 Mg1 3.0586(6) 5
Mg1 Mg1 3.0586(6) 9_554
O1 C1 1.2715(15) .
O2 C1 1.2623(15) .
O3 C4 1.3546(14) .
C1 C2 1.4948(17) .
C2 C3 1.4000(16) .
C2 C4 1.4210(17) .
C3 C4 1.3962(16) 10_665
O1M C1M 1.4347(17) .
O2M C2M 1.411(2) .
